data_7059840
loop_
_publ_author_name
'Sharutin, Vladimir V.'
'Sharutina, Olga K.'
'Novikov, Alexander S.'
'Adonin, Sergey A.'

_publ_section_title
;
 Substituent-dependent reactivity of triarylantimony(iii) toward I2:
 isolation of [Ar3SbI]+ salt
;
_journal_issue 34
_journal_name_full 'New Journal of Chemistry'
_journal_page_first 14339
_journal_page_last 14342
_journal_paper_doi 10.1039/D0NJ02774J
_journal_volume 44
_journal_year 2020
_chemical_formula_sum 'C21 H21 I2 Sb'
_chemical_formula_weight 648.93
_space_group_crystal_system monoclinic
_space_group_IT_number 14
_space_group_name_Hall '-P 2ybc'
_space_group_name_H-M_alt 'P 1 21/c 1'
_atom_sites_solution_hydrogens geom
_atom_sites_solution_primary direct
_atom_sites_solution_secondary difmap
_audit_creation_method SHELXL-2014/7
_audit_update_record
;
2020-07-28 deposited with the CCDC.	2020-07-30 downloaded from the CCDC.
;
_cell_angle_alpha 90
_cell_angle_beta 93.34(3)
_cell_angle_gamma 90
_cell_formula_units_Z 4
_cell_length_a 15.213(3)
_cell_length_b 15.643(3)
_cell_length_c 9.2291(18)
_cell_measurement_reflns_used 18440
_cell_measurement_temperature 293(2)
_cell_measurement_theta_max 34.46
_cell_measurement_theta_min 2.83
_cell_volume 2192.6(7)
_computing_cell_refinement 'SAINT (Bruker-AXS, 2004)'
_computing_data_collection 'APEX2 (Bruker-AXS, 2004)'
_computing_data_reduction 'SAINT (Bruker-AXS, 2004)'
_computing_molecular_graphics 'ShelXle (H\"ubschle, 2011)'
_computing_publication_material 'CIFTAB-2014 (Sheldrick, 2014)'
_computing_structure_refinement 'SHELXL-2014 (Sheldrick, 2014)'
_computing_structure_solution 'SHELXS-2014 (Sheldrick, 2014)'
_diffrn_ambient_temperature 293(2)
_diffrn_detector_area_resol_mean 25
_diffrn_measured_fraction_theta_full 0.999
_diffrn_measured_fraction_theta_max 0.999
_diffrn_measurement_device 'four-circle diffractometer'
_diffrn_measurement_device_type 'D8 QUEST'
_diffrn_measurement_method '\f scans'
_diffrn_radiation_monochromator graphite
_diffrn_radiation_probe x-ray
_diffrn_radiation_source 'fine-focus sealed tube'
_diffrn_radiation_type MoK\a
_diffrn_radiation_wavelength 0.71073
_diffrn_reflns_av_R_equivalents 0.0360
_diffrn_reflns_av_unetI/netI 0.0146
_diffrn_reflns_Laue_measured_fraction_full 0.999
_diffrn_reflns_Laue_measured_fraction_max 0.999
_diffrn_reflns_limit_h_max 18
_diffrn_reflns_limit_h_min -18
_diffrn_reflns_limit_k_max 19
_diffrn_reflns_limit_k_min -19
_diffrn_reflns_limit_l_max 11
_diffrn_reflns_limit_l_min -11
_diffrn_reflns_number 56515
_diffrn_reflns_point_group_measured_fraction_full 0.999
_diffrn_reflns_point_group_measured_fraction_max 0.999
_diffrn_reflns_theta_full 25.500
_diffrn_reflns_theta_max 25.682
_diffrn_reflns_theta_min 2.835
_diffrn_source 'sealed X-ray tube'
_exptl_absorpt_coefficient_mu 4.074
_exptl_absorpt_correction_T_max 0.7468
_exptl_absorpt_correction_T_min 0.4097
_exptl_absorpt_correction_type multi-scan
_exptl_absorpt_process_details 'SADABS (Bruker-AXS, 2004)'
_exptl_crystal_colour colourless
_exptl_crystal_density_diffrn 1.966
_exptl_crystal_description block
_exptl_crystal_F_000 1216
_exptl_crystal_size_max 0.490
_exptl_crystal_size_mid 0.340
_exptl_crystal_size_min 0.210
_refine_diff_density_max 1.163
_refine_diff_density_min -0.920
_refine_diff_density_rms 0.098
_refine_ls_extinction_method none
_refine_ls_goodness_of_fit_ref 1.176
_refine_ls_hydrogen_treatment constr
_refine_ls_matrix_type full
_refine_ls_number_parameters 217
_refine_ls_number_reflns 4162
_refine_ls_number_restraints 0
_refine_ls_restrained_S_all 1.176
_refine_ls_R_factor_all 0.0418
_refine_ls_R_factor_gt 0.0329
_refine_ls_shift/su_max 0.001
_refine_ls_shift/su_mean 0.000
_refine_ls_structure_factor_coef Fsqd
_refine_ls_weighting_details 'w=1/[\s^2^(Fo^2^)+(0.0115P)^2^+8.3516P] where P=(Fo^2^+2Fc^2^)/3'
_refine_ls_weighting_scheme calc
_refine_ls_wR_factor_gt 0.0657
_refine_ls_wR_factor_ref 0.0723
_reflns_Friedel_coverage 0.000
_reflns_number_gt 3626
_reflns_number_total 4162
_reflns_threshold_expression >2\s(I)
_cod_data_source_file d0nj02774j2.cif
_cod_data_source_block 1824
_cod_depositor_comments
;Adding full bibliography for 7059839--7059842.cif.

 Adding full bibliography for 7059839--7059842.cif.
;
_cod_original_cell_volume 2192.7(8)
_cod_original_sg_symbol_H-M 'P 21/c'
_cod_database_code 7059840
_shelx_shelxl_version_number 2014/7
_shelx_space_group_comment
;
The symmetry employed for this shelxl refinement is uniquely defined
by the following loop, which should always be used as a source of
symmetry information in preference to the above space-group names.
They are only intended as comments.
;
_shelx_estimated_absorpt_t_min 0.240
_shelx_estimated_absorpt_t_max 0.482

loop_
_space_group_symop_operation_xyz
'x, y, z'
'-x, y+1/2, -z+1/2'
'-x, -y, -z'
'x, -y-1/2, z-1/2'

loop_
_atom_site_label
_atom_site_type_symbol
_atom_site_fract_x
_atom_site_fract_y
_atom_site_fract_z
_atom_site_U_iso_or_equiv
_atom_site_adp_type
_atom_site_occupancy
_atom_site_site_symmetry_order
_atom_site_calc_flag
_atom_site_refinement_flags_posn
_atom_site_refinement_flags_adp
_atom_site_refinement_flags_occupancy
_atom_site_disorder_assembly
_atom_site_disorder_group
C1 C 0.2510(4) 0.5672(3) 0.5437(5) 0.0459(12) Uani 1 1 d . . . . .
C2 C 0.3273(4) 0.6141(4) 0.5593(7) 0.0681(17) Uani 1 1 d . . . . .
H2 H 0.3722 0.5982 0.6266 0.082 Uiso 1 1 calc R U . . .
C3 C 0.3360(6) 0.6865(5) 0.4716(9) 0.084(2) Uani 1 1 d . . . . .
H3 H 0.3865 0.7200 0.4819 0.101 Uiso 1 1 calc R U . . .
C4 C 0.2708(6) 0.7076(4) 0.3717(8) 0.079(2) Uani 1 1 d . . . . .
H4 H 0.2773 0.7559 0.3144 0.094 Uiso 1 1 calc R U . . .
C5 C 0.1955(5) 0.6598(4) 0.3528(7) 0.0676(17) Uani 1 1 d . . . . .
C6 C 0.1856(4) 0.5898(4) 0.4428(6) 0.0546(14) Uani 1 1 d . . . . .
H6 H 0.1339 0.5580 0.4346 0.065 Uiso 1 1 calc R U . . .
C7 C 0.1255(6) 0.6819(6) 0.2354(9) 0.112(3) Uani 1 1 d . . . . .
H7A H 0.1410 0.7344 0.1893 0.168 Uiso 1 1 calc R U . . .
H7B H 0.0698 0.6886 0.2779 0.168 Uiso 1 1 calc R U . . .
H7C H 0.1214 0.6369 0.1647 0.168 Uiso 1 1 calc R U . . .
C8 C 0.3092(3) 0.4775(3) 0.8870(5) 0.0467(12) Uani 1 1 d . . . . .
C9 C 0.2998(5) 0.5527(4) 0.9586(7) 0.0645(16) Uani 1 1 d . . . . .
H9 H 0.2612 0.5943 0.9211 0.077 Uiso 1 1 calc R U . . .
C10 C 0.3488(5) 0.5665(5) 1.0894(7) 0.078(2) Uani 1 1 d . . . . .
H10 H 0.3450 0.6186 1.1374 0.093 Uiso 1 1 calc R U . . .
C11 C 0.4022(5) 0.5036(5) 1.1462(7) 0.0721(19) Uani 1 1 d . . . . .
H11 H 0.4332 0.5130 1.2345 0.087 Uiso 1 1 calc R U . . .
C12 C 0.4116(4) 0.4265(4) 1.0772(6) 0.0573(15) Uani 1 1 d . . . . .
C13 C 0.3646(3) 0.4144(4) 0.9440(6) 0.0502(13) Uani 1 1 d . . . . .
H13 H 0.3707 0.3635 0.8934 0.060 Uiso 1 1 calc R U . . .
C14 C 0.4705(5) 0.3581(6) 1.1403(8) 0.090(2) Uani 1 1 d . . . . .
H14A H 0.5103 0.3823 1.2138 0.134 Uiso 1 1 calc R U . . .
H14B H 0.5035 0.3335 1.0652 0.134 Uiso 1 1 calc R U . . .
H14C H 0.4356 0.3146 1.1826 0.134 Uiso 1 1 calc R U . . .
C15 C 0.1682(3) 0.3479(3) 0.6243(5) 0.0447(11) Uani 1 1 d . . . . .
C16 C 0.0925(4) 0.3552(4) 0.5338(7) 0.0634(16) Uani 1 1 d . . . . .
H16 H 0.0715 0.4085 0.5038 0.076 Uiso 1 1 calc R U . . .
C17 C 0.0492(5) 0.2817(5) 0.4895(8) 0.079(2) Uani 1 1 d . . . . .
H17 H -0.0006 0.2851 0.4264 0.095 Uiso 1 1 calc R U . . .
C18 C 0.0786(4) 0.2038(5) 0.5373(7) 0.0667(17) Uani 1 1 d . . . . .
H18 H 0.0481 0.1551 0.5057 0.080 Uiso 1 1 calc R U . . .
C19 C 0.1518(4) 0.1946(4) 0.6307(6) 0.0516(13) Uani 1 1 d . . . . .
C20 C 0.1982(4) 0.2695(4) 0.6730(6) 0.0497(13) Uani 1 1 d . . . . .
H20 H 0.2490 0.2658 0.7337 0.060 Uiso 1 1 calc R U . . .
C21 C 0.1816(5) 0.1093(4) 0.6872(8) 0.0716(18) Uani 1 1 d . . . . .
H21A H 0.1320 0.0781 0.7193 0.107 Uiso 1 1 calc R U . . .
H21B H 0.2241 0.1170 0.7672 0.107 Uiso 1 1 calc R U . . .
H21C H 0.2079 0.0779 0.6115 0.107 Uiso 1 1 calc R U . . .
Sb1 Sb 0.23956(2) 0.46026(2) 0.68267(3) 0.04004(9) Uani 1 1 d . . . . .
I1 I 0.08150(3) 0.53241(3) 0.78787(5) 0.06918(14) Uani 1 1 d . . . . .
I2 I 0.39220(3) 0.38833(3) 0.55988(5) 0.06305(13) Uani 1 1 d . . . . .

loop_
_atom_site_aniso_label
_atom_site_aniso_U_11
_atom_site_aniso_U_22
_atom_site_aniso_U_33
_atom_site_aniso_U_23
_atom_site_aniso_U_13
_atom_site_aniso_U_12
C1 0.055(3) 0.040(3) 0.043(3) -0.001(2) 0.006(2) 0.000(2)
C2 0.069(4) 0.060(4) 0.074(4) 0.006(3) -0.004(3) -0.019(3)
C3 0.105(6) 0.061(4) 0.090(5) -0.007(4) 0.022(5) -0.033(4)
C4 0.119(6) 0.046(4) 0.074(5) 0.011(3) 0.024(4) 0.002(4)
C5 0.086(5) 0.061(4) 0.056(4) 0.010(3) 0.008(3) 0.017(4)
C6 0.058(3) 0.051(3) 0.055(3) 0.008(3) 0.001(3) 0.004(3)
C7 0.123(7) 0.119(7) 0.091(6) 0.053(5) -0.009(5) 0.030(6)
C8 0.044(3) 0.055(3) 0.040(3) 0.000(2) 0.001(2) -0.005(2)
C9 0.085(4) 0.048(3) 0.060(4) -0.006(3) 0.003(3) -0.006(3)
C10 0.107(6) 0.067(4) 0.059(4) -0.021(3) 0.005(4) -0.024(4)
C11 0.072(4) 0.099(5) 0.045(3) -0.007(4) -0.003(3) -0.034(4)
C12 0.043(3) 0.083(4) 0.046(3) 0.005(3) 0.002(2) -0.012(3)
C13 0.041(3) 0.061(3) 0.048(3) -0.005(3) 0.000(2) -0.004(2)
C14 0.065(4) 0.129(7) 0.072(5) 0.012(5) -0.018(4) 0.008(4)
C15 0.039(3) 0.048(3) 0.046(3) -0.002(2) 0.002(2) -0.008(2)
C16 0.052(3) 0.063(4) 0.074(4) 0.007(3) -0.015(3) -0.011(3)
C17 0.067(4) 0.087(5) 0.080(5) 0.011(4) -0.026(4) -0.019(4)
C18 0.065(4) 0.074(4) 0.061(4) -0.009(3) 0.000(3) -0.025(3)
C19 0.054(3) 0.052(3) 0.051(3) -0.002(3) 0.021(3) -0.004(3)
C20 0.046(3) 0.060(3) 0.043(3) 0.000(2) 0.006(2) -0.001(3)
C21 0.080(4) 0.051(4) 0.086(5) 0.003(3) 0.024(4) 0.003(3)
Sb1 0.03827(17) 0.04069(18) 0.04072(18) 0.00183(14) -0.00158(13) -0.00078(13)
I1 0.0561(2) 0.0745(3) 0.0784(3) 0.0054(2) 0.0168(2) 0.0206(2)
I2 0.0500(2) 0.0749(3) 0.0656(3) -0.0040(2) 0.01424(17) 0.00825(19)

loop_
_atom_type_symbol
_atom_type_description
_atom_type_scat_dispersion_real
_atom_type_scat_dispersion_imag
_atom_type_scat_source
C C 0.0033 0.0016 'International Tables Vol C Tables 4.2.6.8 and 6.1.1.4'
H H 0.0000 0.0000 'International Tables Vol C Tables 4.2.6.8 and 6.1.1.4'
Sb Sb -0.5866 1.5461 'International Tables Vol C Tables 4.2.6.8 and 6.1.1.4'
I I -0.4742 1.8119 'International Tables Vol C Tables 4.2.6.8 and 6.1.1.4'

loop_
_geom_angle_atom_site_label_1
_geom_angle_atom_site_label_2
_geom_angle_atom_site_label_3
_geom_angle
_geom_angle_site_symmetry_1
_geom_angle_site_symmetry_3
_geom_angle_publ_flag
C6 C1 C2 120.7(5) . . ?
C6 C1 Sb1 122.2(4) . . ?
C2 C1 Sb1 117.1(4) . . ?
C1 C2 C3 118.6(6) . . ?
C1 C2 H2 120.7 . . ?
C3 C2 H2 120.7 . . ?
C4 C3 C2 119.9(7) . . ?
C4 C3 H3 120.0 . . ?
C2 C3 H3 120.0 . . ?
C3 C4 C5 121.8(6) . . ?
C3 C4 H4 119.1 . . ?
C5 C4 H4 119.1 . . ?
C4 C5 C6 118.3(6) . . ?
C4 C5 C7 120.9(7) . . ?
C6 C5 C7 120.8(7) . . ?
C1 C6 C5 120.7(6) . . ?
C1 C6 H6 119.6 . . ?
C5 C6 H6 119.6 . . ?
C5 C7 H7A 109.5 . . ?
C5 C7 H7B 109.5 . . ?
H7A C7 H7B 109.5 . . ?
C5 C7 H7C 109.5 . . ?
H7A C7 H7C 109.5 . . ?
H7B C7 H7C 109.5 . . ?
C9 C8 C13 120.8(5) . . ?
C9 C8 Sb1 118.7(4) . . ?
C13 C8 Sb1 120.5(4) . . ?
C8 C9 C10 119.2(6) . . ?
C8 C9 H9 120.4 . . ?
C10 C9 H9 120.4 . . ?
C11 C10 C9 119.8(6) . . ?
C11 C10 H10 120.1 . . ?
C9 C10 H10 120.1 . . ?
C10 C11 C12 122.1(6) . . ?
C10 C11 H11 118.9 . . ?
C12 C11 H11 118.9 . . ?
C11 C12 C13 117.6(6) . . ?
C11 C12 C14 121.6(6) . . ?
C13 C12 C14 120.8(6) . . ?
C8 C13 C12 120.5(5) . . ?
C8 C13 H13 119.8 . . ?
C12 C13 H13 119.8 . . ?
C12 C14 H14A 109.5 . . ?
C12 C14 H14B 109.5 . . ?
H14A C14 H14B 109.5 . . ?
C12 C14 H14C 109.5 . . ?
H14A C14 H14C 109.5 . . ?
H14B C14 H14C 109.5 . . ?
C20 C15 C16 121.2(5) . . ?
C20 C15 Sb1 120.1(4) . . ?
C16 C15 Sb1 118.7(4) . . ?
C17 C16 C15 118.5(6) . . ?
C17 C16 H16 120.8 . . ?
C15 C16 H16 120.8 . . ?
C18 C17 C16 120.6(6) . . ?
C18 C17 H17 119.7 . . ?
C16 C17 H17 119.7 . . ?
C17 C18 C19 122.4(6) . . ?
C17 C18 H18 118.8 . . ?
C19 C18 H18 118.8 . . ?
C18 C19 C20 117.4(5) . . ?
C18 C19 C21 122.1(6) . . ?
C20 C19 C21 120.5(5) . . ?
C15 C20 C19 119.9(5) . . ?
C15 C20 H20 120.0 . . ?
C19 C20 H20 120.0 . . ?
C19 C21 H21A 109.5 . . ?
C19 C21 H21B 109.5 . . ?
H21A C21 H21B 109.5 . . ?
C19 C21 H21C 109.5 . . ?
H21A C21 H21C 109.5 . . ?
H21B C21 H21C 109.5 . . ?
C15 Sb1 C1 124.0(2) . . ?
C15 Sb1 C8 123.6(2) . . ?
C1 Sb1 C8 112.4(2) . . ?
C15 Sb1 I2 89.36(14) . . ?
C1 Sb1 I2 88.51(14) . . ?
C8 Sb1 I2 91.55(14) . . ?
C15 Sb1 I1 89.15(14) . . ?
C1 Sb1 I1 89.65(14) . . ?
C8 Sb1 I1 91.95(14) . . ?
I2 Sb1 I1 176.456(18) . . ?

loop_
_geom_bond_atom_site_label_1
_geom_bond_atom_site_label_2
_geom_bond_distance
_geom_bond_site_symmetry_2
_geom_bond_publ_flag
C1 C6 1.369(7) . ?
C1 C2 1.373(8) . ?
C1 Sb1 2.122(5) . ?
C2 C3 1.404(9) . ?
C2 H2 0.9300 . ?
C3 C4 1.355(11) . ?
C3 H3 0.9300 . ?
C4 C5 1.371(10) . ?
C4 H4 0.9300 . ?
C5 C6 1.387(8) . ?
C5 C7 1.513(10) . ?
C6 H6 0.9300 . ?
C7 H7A 0.9600 . ?
C7 H7B 0.9600 . ?
C7 H7C 0.9600 . ?
C8 C9 1.360(8) . ?
C8 C13 1.382(7) . ?
C8 Sb1 2.126(5) . ?
C9 C10 1.398(9) . ?
C9 H9 0.9300 . ?
C10 C11 1.362(10) . ?
C10 H10 0.9300 . ?
C11 C12 1.376(10) . ?
C11 H11 0.9300 . ?
C12 C13 1.398(7) . ?
C12 C14 1.492(9) . ?
C13 H13 0.9300 . ?
C14 H14A 0.9600 . ?
C14 H14B 0.9600 . ?
C14 H14C 0.9600 . ?
C15 C20 1.375(7) . ?
C15 C16 1.387(7) . ?
C15 Sb1 2.119(5) . ?
C16 C17 1.375(9) . ?
C16 H16 0.9300 . ?
C17 C18 1.362(10) . ?
C17 H17 0.9300 . ?
C18 C19 1.375(8) . ?
C18 H18 0.9300 . ?
C19 C20 1.411(8) . ?
C19 C21 1.494(8) . ?
C20 H20 0.9300 . ?
C21 H21A 0.9600 . ?
C21 H21B 0.9600 . ?
C21 H21C 0.9600 . ?
Sb1 I2 2.8722(8) . ?
Sb1 I1 2.8759(8) . ?
